data_2000982
loop_
_publ_author_name
'Khodadad, P.'
'Rodier, N.'

_publ_section_title
;
 Bis(m\'ethanesulfonate) de
 t\'etraammine-<i>trans</i>-dibromoplatine(IV) monohydrate
;
_journal_issue 4
_journal_name_full 'Acta Crystallographica Section C'
_journal_page_first 743
_journal_page_last 745
_journal_paper_doi 10.1107/S0108270191011393
_journal_volume 48
_journal_year 1992
_chemical_formula_moiety 'C2 H6 O6 S2,H12 Br2 N4 Pt1,H2 O1'
_chemical_formula_sum 'C2 H20 Br2 N4 O7 Pt S2'
_chemical_formula_weight 631.2
_space_group_IT_number 14
_space_group_name_Hall '-P 2yn'
_space_group_name_H-M_alt 'P 1 21/n 1'
_symmetry_cell_setting monoclinic
_symmetry_space_group_name_Hall '-P 2yn'
_symmetry_space_group_name_H-M 'P 1 21/n 1'
_cell_angle_alpha 90
_cell_angle_beta 115.45(2)
_cell_angle_gamma 90
_cell_formula_units_Z 4
_cell_length_a 17.757(3)
_cell_length_b 6.1899(6)
_cell_length_c 15.637(5)
_cell_volume 1551.9(6)
_diffrn_radiation_type Mo
_diffrn_radiation_wavelength 0.7107
_exptl_absorpt_coefficient_mu 14.5
_exptl_crystal_density_diffrn 2.701
_exptl_crystal_F_000 1184
_cod_data_source_file du0315.cif
_cod_data_source_block du0315a
_cod_original_cell_volume 1552.0(10)
_cod_original_formula_sum 'C2 H20 Br2 N4 O7 Pt1 S2'
_cod_database_code 2000982

loop_
_space_group_symop_id
_space_group_symop_operation_xyz
1 x,y,z
2 -x+1/2,y+1/2,-z+1/2
3 -x,-y,-z
4 x+1/2,-y+1/2,z+1/2

loop_
_atom_site_label
_atom_site_fract_x
_atom_site_fract_y
_atom_site_fract_z
_atom_site_attached_hydrogens
Pt(1) .0 .0 .0 0
Br(1) .09928(4) .29940(10) .05708(5) 0
N(1) .0716(3) -.1360(10) -.0609(4) 3
N(2) .0684(3) -.1550(10) .1273(4) 3
Pt(2) .0 .0 .5 0
Br(2) .08613(4) -.29650(10) .48551(5) 0
N(3) -.0044(3) .1270(10) .3754(4) 3
N(4) .1076(3) .1680(10) .5773(4) 3
S(1) .59680(10) .1140(3) .29820(10) 0
O(1) .5315(3) .0160(10) .3169(4) 0
O(2) .6022(3) .0281(9) .2137(3) 0
O(3) .5907(3) .3516(9) .2952(4) 0
C(1) .6934(4) .046(2) .3960(6) 3
S(2) .19752(9) .2570(3) .36770(10) 0
O(4) .1428(4) .1060(10) .3009(5) 0
O(5) .1770(3) .2790(10) .4473(4) 0
O(6) .2856(3) .2090(10) .3987(4) 0
C(2) .1807(5) .5130(10) .3134(6) 3
O(7) .7214(3) .5620(10) .2604(4) 2

loop_
_geom_bond_atom_site_label_1
_geom_bond_atom_site_label_2
_geom_bond_distance
Pt(1) Br(1) 2.4468(8)
Pt(1) N(1) 2.065(7)
Pt(1) N(2) 2.068(5)
Pt(2) Br(2) 2.4607(8)
Pt(2) N(3) 2.071(7)
Pt(2) N(4) 2.052(5)
S(1) O(1) 1.445(6)
S(1) O(2) 1.465(6)
S(1) O(3) 1.474(6)
S(1) C(1) 1.791(6)
S(2) O(4) 1.426(7)
S(2) O(5) 1.446(7)
S(2) O(6) 1.456(5)
S(2) C(2) 1.758(9)
